data_8107396
loop_
_publ_author_name
'Huang, Guang'
'Xing, Yalong'

_publ_section_title
;
 Crystal structure of poly[di-&#x00B5;2-aqua-aqua-nitrato-\k2
 O,O&#x2032;-(&#x00B5;3-2-nitroisophthalato-\k4
 O,O&#x2032;:O&#x2033;:O&#x2032;&#x2033;)barium(II)natrium(II)]
 monohydrate, C8H11BaN2NaO13
;
_journal_issue 2
_journal_name_full 'Zeitschrift f\"ur Kristallographie - New Crystal Structures'
_journal_page_first 207
_journal_page_last 209
_journal_paper_doi 10.1515/ncrs-2022-0545
_journal_volume 238
_journal_year 2023
_chemical_formula_moiety 'C8 H9 Ba N2 Na O12, H2 O'
_chemical_formula_sum 'C8 H11 Ba N2 Na O13'
_chemical_formula_weight 503.52
_space_group_crystal_system triclinic
_space_group_IT_number 2
_space_group_name_Hall '-P 1'
_space_group_name_H-M_alt 'P -1'
_atom_sites_solution_hydrogens mixed
_atom_sites_solution_primary dual
_cell_angle_alpha 106.813(7)
_cell_angle_beta 98.508(6)
_cell_angle_gamma 107.024(7)
_cell_formula_units_Z 2
_cell_length_a 7.4892(6)
_cell_length_b 9.9140(9)
_cell_length_c 11.3274(7)
_cell_measurement_reflns_used 3432
_cell_measurement_temperature 292.6(6)
_cell_measurement_theta_max 29.1150
_cell_measurement_theta_min 2.9500
_cell_volume 744.53(12)
_computing_cell_refinement 'CrysAlisPro 1.171.38.43f (Rigaku OD, 2015) [1]'
_computing_data_collection 'CrysAlisPro 1.171.38.43f (Rigaku OD, 2015) [1]'
_computing_data_reduction 'CrysAlisPro 1.171.38.43f (Rigaku OD, 2015) [1]'
_computing_molecular_graphics 'Olex2 1.5 (Dolomanov et al., 2009) [2]'
_computing_publication_material 'Olex2 1.5 (Dolomanov et al., 2009) [2]'
_computing_structure_refinement 'SHELXL 2019/2 (Sheldrick, 2015) [3]'
_computing_structure_solution 'SHELXT 2018/2 (Sheldrick, 2018) [4]'
_diffrn_ambient_environment air
_diffrn_ambient_temperature 292.6(6)
_diffrn_detector 'CCD plate'
_diffrn_detector_area_resol_mean 5.2684
_diffrn_detector_type AtlasS2
_diffrn_measured_fraction_theta_full 1.000
_diffrn_measured_fraction_theta_max 0.984
_diffrn_measurement_details
;
List of Runs (angles in degrees, time in seconds):

  # Type    Start    End  Width  t~exp~   \w     \q     \k     \f   Frames
--------------------------------------------------------------------------
  1  \w    -58.00  33.00   1.00    1.00    --   11.90 -57.00-150.00   91
  2  \w    -13.00  74.00   1.00    1.00    --   11.90  77.00 120.00   87
  3  \w    -16.00  82.00   1.00    1.00    --   11.90  57.00   0.00   98
;
_diffrn_measurement_device 'four-circle diffractometer'
_diffrn_measurement_device_type 'SuperNova, Dual, Cu at zero, AtlasS2'
_diffrn_measurement_method '\w scans'
_diffrn_orient_matrix_type 'CrysAlisPro convention (1999,Acta A55,543-557)'
_diffrn_orient_matrix_UB_11 0.0781150000
_diffrn_orient_matrix_UB_12 -0.0045824000
_diffrn_orient_matrix_UB_13 -0.0275536000
_diffrn_orient_matrix_UB_21 0.0104411000
_diffrn_orient_matrix_UB_22 0.0697884000
_diffrn_orient_matrix_UB_23 -0.0084908000
_diffrn_orient_matrix_UB_31 0.0654028000
_diffrn_orient_matrix_UB_32 0.0386959000
_diffrn_orient_matrix_UB_33 0.0611817000
_diffrn_radiation_monochromator mirror
_diffrn_radiation_probe x-ray
_diffrn_radiation_type 'Mo K\a'
_diffrn_radiation_wavelength 0.71073
_diffrn_reflns_av_R_equivalents 0.0413
_diffrn_reflns_av_unetI/netI 0.0650
_diffrn_reflns_Laue_measured_fraction_full 1.000
_diffrn_reflns_Laue_measured_fraction_max 0.984
_diffrn_reflns_limit_h_max 6
_diffrn_reflns_limit_h_min -9
_diffrn_reflns_limit_k_max 12
_diffrn_reflns_limit_k_min -12
_diffrn_reflns_limit_l_max 14
_diffrn_reflns_limit_l_min -13
_diffrn_reflns_number 5469
_diffrn_reflns_point_group_measured_fraction_full 1.000
_diffrn_reflns_point_group_measured_fraction_max 0.984
_diffrn_reflns_theta_full 25.242
_diffrn_reflns_theta_max 26.997
_diffrn_reflns_theta_min 2.295
_diffrn_source 'micro-focus sealed X-ray tube'
_diffrn_source_type 'SuperNova (Mo) X-ray Source'
_exptl_absorpt_coefficient_mu 2.774
_exptl_absorpt_correction_T_max 1.00000
_exptl_absorpt_correction_T_min 0.03921
_exptl_absorpt_correction_type multi-scan
_exptl_absorpt_process_details
;
CrysAlisPro 1.171.38.43f (Rigaku Oxford Diffraction, 2015)
Empirical absorption correction using spherical harmonics,
 implemented in SCALE3 ABSPACK scaling algorithm.
;
_exptl_crystal_colour colourless
_exptl_crystal_colour_primary colourless
_exptl_crystal_density_diffrn 2.246
_exptl_crystal_description block
_exptl_crystal_F_000 488
_exptl_crystal_size_max 0.26
_exptl_crystal_size_mid 0.16
_exptl_crystal_size_min 0.12
_refine_diff_density_max 0.770
_refine_diff_density_min -1.112
_refine_diff_density_rms 0.154
_refine_ls_extinction_coef .
_refine_ls_extinction_method none
_refine_ls_goodness_of_fit_ref 1.021
_refine_ls_hydrogen_treatment mixed
_refine_ls_matrix_type full
_refine_ls_number_parameters 248
_refine_ls_number_reflns 3208
_refine_ls_number_restraints 2
_refine_ls_restrained_S_all 1.021
_refine_ls_R_factor_all 0.0372
_refine_ls_R_factor_gt 0.0316
_refine_ls_shift/su_max 0.003
_refine_ls_shift/su_mean 0.000
_refine_ls_structure_factor_coef Fsqd
_refine_ls_weighting_details 'w=1/[\s^2^(Fo^2^)+(0.0199P)^2^] where P=(Fo^2^+2Fc^2^)/3'
_refine_ls_weighting_scheme calc
_refine_ls_wR_factor_gt 0.0615
_refine_ls_wR_factor_ref 0.0663
_reflns_Friedel_coverage 0.000
_reflns_Friedel_fraction_full .
_reflns_Friedel_fraction_max .
_reflns_number_gt 2905
_reflns_number_total 3208
_reflns_threshold_expression 'I > 2\s(I)'
_cod_data_source_file suppl_j_ncrs-2022-0545_suppl.cif
_cod_data_source_block e06
_cod_original_cell_volume 744.53(11)
_cod_database_code 8107396
_shelx_space_group_comment
;
The symmetry employed for this shelxl refinement is uniquely defined
by the following loop, which should always be used as a source of
symmetry information in preference to the above space-group names.
They are only intended as comments.
;
_shelx_estimated_absorpt_t_max 0.732
_shelx_estimated_absorpt_t_min 0.532
_olex2_refinement_description
;
1. Fixed Uiso
 At 1.2 times of:
  All C(H) groups
 At 1.5 times of:
  All O(H,H) groups
2. Restrained distances
 O1W-H1WB
 0.85 with sigma of 0.02
 Ba1-H2WA \\sim Ba1-H2WB
 with sigma of 0.02
3.a Free rotating group:
 O2W(H2WA,H2WB), O4W(H4WA,H4WB)
3.b Aromatic/amide H refined with riding coordinates:
 C3(H3), C5(H5), C4(H4)
;
_olex2_submission_special_instructions 'No special instructions were received'
_oxdiff_exptl_absorpt_empirical_details
;
Empirical correction (ABSPACK) includes:
- Absorption correction using spherical harmonics
- Frame scaling
;
_oxdiff_exptl_absorpt_empirical_full_max 21.208
_oxdiff_exptl_absorpt_empirical_full_min 0.508

loop_
_space_group_symop_operation_xyz
'x, y, z'
'-x, -y, -z'

loop_
_atom_site_label
_atom_site_type_symbol
_atom_site_fract_x
_atom_site_fract_y
_atom_site_fract_z
_atom_site_U_iso_or_equiv
_atom_site_adp_type
_atom_site_occupancy
_atom_site_site_symmetry_order
_atom_site_calc_flag
_atom_site_refinement_flags_posn
_atom_site_refinement_flags_adp
_atom_site_refinement_flags_occupancy
_atom_site_disorder_assembly
_atom_site_disorder_group
Ba1 Ba 0.72570(3) 0.87498(2) 1.06980(2) 0.01690(8) Uani 1 1 d D . . . .
C1 C 0.5241(5) 0.6783(4) 0.7761(3) 0.0161(8) Uani 1 1 d . . . . .
C2 C 0.3868(5) 0.6013(4) 0.6446(3) 0.0167(8) Uani 1 1 d . . . . .
C3 C 0.3309(6) 0.4464(4) 0.5854(3) 0.0199(8) Uani 1 1 d . . . . .
H3 H 0.370860 0.390036 0.629344 0.024 Uiso 1 1 calc R U . . .
C4 C 0.2167(6) 0.3752(4) 0.4619(3) 0.0219(9) Uani 1 1 d . . . . .
H4 H 0.178149 0.271167 0.424003 0.026 Uiso 1 1 calc R U . . .
C5 C 0.1600(5) 0.4568(4) 0.3950(3) 0.0196(8) Uani 1 1 d . . . . .
H5 H 0.087738 0.407297 0.310749 0.023 Uiso 1 1 calc R U . . .
C6 C 0.2074(5) 0.6121(4) 0.4494(3) 0.0155(8) Uani 1 1 d . . . . .
C7 C 0.1334(5) 0.6949(4) 0.3739(3) 0.0192(8) Uani 1 1 d . . . . .
C8 C 0.3204(5) 0.6805(4) 0.5760(3) 0.0133(7) Uani 1 1 d . . . . .
H1WA H 0.569(7) 0.794(5) 1.271(4) 0.049(15) Uiso 1 1 d . . . . .
H1WB H 0.382(6) 0.794(6) 1.213(6) 0.08(2) Uiso 1 1 d D . . . .
H3WA H 0.134(7) 0.377(5) -0.147(4) 0.039(14) Uiso 1 1 d . . . . .
H3WB H 0.324(10) 0.437(7) -0.149(6) 0.10(2) Uiso 1 1 d . . . . .
N1 N 0.3693(5) 0.8431(3) 0.6401(3) 0.0182(7) Uani 1 1 d . . . . .
N2 N 0.8448(5) 1.2119(3) 1.0303(3) 0.0200(7) Uani 1 1 d . . . . .
Na1 Na 0.2277(2) 0.51207(16) 0.10439(14) 0.0264(4) Uani 1 1 d . . . . .
O1 O 0.6203(4) 0.8153(3) 0.8102(2) 0.0239(6) Uani 1 1 d . . . . .
O1W O 0.4671(5) 0.7566(3) 1.2023(3) 0.0315(7) Uani 1 1 d D . . . .
O2 O 0.5386(4) 0.6000(3) 0.8440(2) 0.0233(6) Uani 1 1 d . . . . .
O2W O 1.0874(5) 0.9586(4) 1.2265(3) 0.0454(9) Uani 1 1 d G . . . .
H2WA H 1.191450 1.023720 1.227558 0.068 Uiso 1 1 d DG U . . .
H2WB H 1.119071 0.929161 1.287239 0.068 Uiso 1 1 d DG U . . .
O3W O 0.2432(5) 0.3836(3) -0.1084(3) 0.0226(6) Uani 1 1 d . . . . .
O3 O 0.1202(4) 0.8188(3) 0.4295(2) 0.0285(7) Uani 1 1 d . . . . .
O4 O 0.0845(4) 0.6295(3) 0.2551(2) 0.0310(7) Uani 1 1 d . . . . .
O4W O 0.7794(5) 0.8825(4) 0.3947(4) 0.0603(12) Uani 1 1 d G . . . .
H4WA H 0.802036 0.967819 0.450951 0.090 Uiso 1 1 d G U . . .
H4WB H 0.888494 0.871829 0.400479 0.090 Uiso 1 1 d G U . . .
O5 O 0.2789(4) 0.8785(3) 0.7193(2) 0.0303(7) Uani 1 1 d . . . . .
O6 O 0.4918(4) 0.9311(3) 0.6125(3) 0.0288(7) Uani 1 1 d . . . . .
O7 O 0.6713(4) 1.1317(3) 1.0091(3) 0.0283(7) Uani 1 1 d . . . . .
O8 O 0.9740(4) 1.1640(3) 1.0650(3) 0.0294(7) Uani 1 1 d . . . . .
O9 O 0.8891(4) 1.3348(3) 1.0167(3) 0.0344(8) Uani 1 1 d . . . . .

loop_
_atom_site_aniso_label
_atom_site_aniso_U_11
_atom_site_aniso_U_22
_atom_site_aniso_U_33
_atom_site_aniso_U_23
_atom_site_aniso_U_13
_atom_site_aniso_U_12
Ba1 0.01721(14) 0.01479(13) 0.01826(13) 0.00562(10) 0.00296(9) 0.00601(9)
Na1 0.0243(9) 0.0250(8) 0.0262(8) 0.0048(7) 0.0035(7) 0.0093(7)
O3W 0.0230(17) 0.0271(15) 0.0238(14) 0.0148(12) 0.0043(13) 0.0125(12)
O2 0.0257(16) 0.0251(14) 0.0218(13) 0.0138(12) 0.0010(12) 0.0096(12)
O1 0.0244(16) 0.0194(14) 0.0209(13) 0.0079(12) -0.0021(12) 0.0010(11)
O7 0.0132(15) 0.0297(15) 0.0411(17) 0.0175(13) 0.0028(13) 0.0031(12)
O5 0.0422(19) 0.0304(16) 0.0223(14) 0.0042(13) 0.0124(13) 0.0218(14)
O8 0.0217(16) 0.0416(17) 0.0337(15) 0.0190(14) 0.0079(13) 0.0176(13)
O1W 0.0257(18) 0.0312(17) 0.0347(17) 0.0093(14) 0.0069(15) 0.0087(14)
O9 0.0366(19) 0.0185(15) 0.0453(18) 0.0173(14) 0.0041(15) 0.0030(13)
O3 0.0325(18) 0.0273(16) 0.0267(15) 0.0089(13) -0.0002(13) 0.0162(13)
O6 0.0291(17) 0.0209(14) 0.0353(16) 0.0154(13) 0.0046(13) 0.0035(12)
O4 0.0359(18) 0.0487(18) 0.0164(14) 0.0110(13) 0.0072(12) 0.0265(14)
N2 0.0200(18) 0.0189(17) 0.0201(16) 0.0049(14) 0.0036(14) 0.0082(13)
O2W 0.033(2) 0.052(2) 0.0396(18) 0.0285(16) -0.0055(15) -0.0066(15)
N1 0.0217(18) 0.0177(16) 0.0142(15) 0.0047(14) -0.0021(13) 0.0099(14)
C8 0.0149(19) 0.0096(17) 0.0136(17) 0.0031(14) 0.0027(14) 0.0031(14)
C2 0.017(2) 0.0162(19) 0.0172(18) 0.0061(16) 0.0038(15) 0.0058(15)
C6 0.0135(19) 0.0210(19) 0.0127(17) 0.0062(16) 0.0044(14) 0.0067(15)
C1 0.0145(19) 0.0186(19) 0.0170(18) 0.0061(16) 0.0036(15) 0.0087(15)
O4W 0.042(2) 0.0292(19) 0.083(3) -0.0050(18) -0.022(2) 0.0173(16)
C7 0.0139(19) 0.028(2) 0.0170(18) 0.0107(17) 0.0037(15) 0.0072(16)
C3 0.023(2) 0.0167(19) 0.024(2) 0.0108(16) 0.0062(16) 0.0091(16)
C5 0.020(2) 0.0177(19) 0.0133(17) -0.0004(16) 0.0036(15) 0.0026(15)
C4 0.027(2) 0.0113(18) 0.024(2) 0.0029(16) 0.0082(17) 0.0055(15)

loop_
_atom_type_symbol
_atom_type_description
_atom_type_scat_dispersion_real
_atom_type_scat_dispersion_imag
_atom_type_scat_source
C C 0.0033 0.0016 'International Tables Vol C Tables 4.2.6.8 and 6.1.1.4'
H H 0.0000 0.0000 'International Tables Vol C Tables 4.2.6.8 and 6.1.1.4'
N N 0.0061 0.0033 'International Tables Vol C Tables 4.2.6.8 and 6.1.1.4'
O O 0.0106 0.0060 'International Tables Vol C Tables 4.2.6.8 and 6.1.1.4'
Ba Ba -0.3244 2.2819 'International Tables Vol C Tables 4.2.6.8 and 6.1.1.4'
Na Na 0.0362 0.0249 'International Tables Vol C Tables 4.2.6.8 and 6.1.1.4'

loop_
_geom_angle_atom_site_label_1
_geom_angle_atom_site_label_2
_geom_angle_atom_site_label_3
_geom_angle
_geom_angle_site_symmetry_1
_geom_angle_site_symmetry_3
Na1 Ba1 H1WA 97.4(9) 2_666 .
O3W Ba1 Na1 37.73(6) 2_666 2_666
O3W Ba1 O2 66.19(8) 2_666 .
O3W Ba1 O7 175.40(7) 2_666 .
O3W Ba1 O7 115.71(9) 2_666 2_677
O3W Ba1 O5 119.98(8) 2_666 2_677
O3W Ba1 O8 80.34(9) 2_666 2_777
O3W Ba1 O8 139.60(9) 2_666 .
O3W Ba1 O1W 66.16(10) 2_666 .
O3W Ba1 C1 88.83(9) 2_666 .
O3W Ba1 H1WA 62.7(10) 2_666 .
O2 Ba1 Na1 38.04(6) . 2_666
O2 Ba1 O7 75.50(8) . 2_677
O2 Ba1 O7 109.25(7) . .
O2 Ba1 O8 124.16(7) . .
O2 Ba1 O8 73.30(8) . 2_777
O2 Ba1 C1 23.17(8) . .
O2 Ba1 H1WA 103.8(9) . .
O1 Ba1 Na1 72.33(6) . 2_666
O1 Ba1 O3W 108.58(8) . 2_666
O1 Ba1 O2 45.36(7) . .
O1 Ba1 O7 67.26(8) . .
O1 Ba1 O7 69.36(8) . 2_677
O1 Ba1 O5 129.88(8) . 2_677
O1 Ba1 O8 64.99(8) . 2_777
O1 Ba1 O8 81.46(7) . .
O1 Ba1 O1W 122.67(9) . .
O1 Ba1 C1 22.73(8) . .
O1 Ba1 H1WA 140.5(10) . .
O7 Ba1 Na1 138.74(6) . 2_666
O7 Ba1 Na1 111.33(6) 2_677 2_666
O7 Ba1 O7 61.41(9) . 2_677
O7 Ba1 O8 99.19(8) . 2_777
O7 Ba1 O8 134.35(8) 2_677 2_777
O7 Ba1 O8 43.11(8) . .
O7 Ba1 C1 86.70(8) . .
O7 Ba1 C1 67.31(9) 2_677 .
O7 Ba1 H1WA 80.2(11) 2_677 .
O7 Ba1 H1WA 119.0(10) . .
O5 Ba1 Na1 157.53(6) 2_677 2_666
O5 Ba1 O2 153.14(9) 2_677 .
O5 Ba1 O7 78.81(8) 2_677 2_677
O5 Ba1 O7 63.68(8) 2_677 .
O5 Ba1 O8 70.05(8) 2_677 .
O5 Ba1 O8 132.18(8) 2_677 2_777
O5 Ba1 C1 143.08(9) 2_677 .
O5 Ba1 H1WA 63.7(9) 2_677 .
O8 Ba1 Na1 54.82(6) 2_777 2_666
O8 Ba1 Na1 123.24(6) . 2_666
O8 Ba1 O7 104.52(8) . 2_677
O8 Ba1 O8 68.56(9) . 2_777
O8 Ba1 C1 103.89(8) . .
O8 Ba1 C1 70.89(9) 2_777 .
O8 Ba1 H1WA 139.4(10) 2_777 .
O8 Ba1 H1WA 131.7(9) . .
O1W Ba1 Na1 94.35(7) . 2_666
O1W Ba1 O2 90.41(8) . .
O1W Ba1 O7 64.59(9) . 2_677
O1W Ba1 O7 114.02(9) . .
O1W Ba1 O5 71.38(9) . 2_677
O1W Ba1 O8 146.42(9) . 2_777
O1W Ba1 O8 141.31(8) . .
O1W Ba1 C1 104.87(9) . .
O1W Ba1 H1WA 18.1(10) . .
O2W Ba1 Na1 88.07(8) . 2_666
O2W Ba1 O3W 73.10(9) . 2_666
O2W Ba1 O2 125.45(10) . .
O2W Ba1 O1 128.98(10) . .
O2W Ba1 O7 110.93(9) . .
O2W Ba1 O7 157.96(10) . 2_677
O2W Ba1 O5 79.40(10) . 2_677
O2W Ba1 O8 70.79(8) . .
O2W Ba1 O8 65.23(10) . 2_777
O2W Ba1 O1W 104.98(10) . .
O2W Ba1 C1 134.56(11) . .
O2W Ba1 H1WA 87.2(10) . .
C1 Ba1 Na1 56.24(7) . 2_666
C1 Ba1 H1WA 121.3(9) . .
Ba1 Na1 Ba1 107.03(4) 2_666 1_554
Ba1 Na1 H3WA 55.5(10) 2_666 .
Ba1 Na1 H3WA 88.9(10) 1_554 .
Na1 Na1 Ba1 101.96(5) 2_565 2_666
Na1 Na1 Ba1 108.07(6) 2_565 1_554
Na1 Na1 H3WA 58.2(11) 2_565 .
O3W Na1 Ba1 80.70(8) . 1_554
O3W Na1 Ba1 44.94(7) . 2_666
O3W Na1 Na1 76.41(9) . 2_565
O3W Na1 O2 80.61(10) . 2_666
O3W Na1 O9 80.63(11) . 1_444
O3W Na1 O9 79.24(10) . 2_676
O3W Na1 H3WA 18.3(11) . .
O2 Na1 Ba1 48.37(6) 2_666 2_666
O2 Na1 Ba1 86.25(8) 2_666 1_554
O2 Na1 Na1 150.28(9) 2_666 2_565
O2 Na1 O9 149.57(12) 2_666 2_676
O2 Na1 O9 115.03(11) 2_666 1_444
O2 Na1 H3WA 97.4(11) 2_666 .
O1W Na1 Ba1 130.35(10) 1_554 2_666
O1W Na1 Ba1 32.40(8) 1_554 1_554
O1W Na1 Na1 115.60(11) 1_554 2_565
O1W Na1 O3W 113.08(13) 1_554 .
O1W Na1 O2 90.62(12) 1_554 2_666
O1W Na1 O9 153.12(13) 1_554 1_444
O1W Na1 O9 76.73(11) 1_554 2_676
O1W Na1 H3WA 120.2(10) 1_554 .
O9 Na1 Ba1 68.18(7) 2_676 1_554
O9 Na1 Ba1 148.71(9) 1_444 1_554
O9 Na1 Ba1 122.54(8) 2_676 2_666
O9 Na1 Ba1 75.96(8) 1_444 2_666
O9 Na1 Na1 42.78(7) 1_444 2_565
O9 Na1 Na1 41.02(7) 2_676 2_565
O9 Na1 O9 83.80(10) 1_444 2_676
O9 Na1 H3WA 67.1(10) 2_676 .
O9 Na1 H3WA 66.7(11) 1_444 .
O4 Na1 Ba1 143.10(9) . 2_666
O4 Na1 Ba1 107.91(9) . 1_554
O4 Na1 Na1 78.04(9) . 2_565
O4 Na1 O3W 154.44(12) . .
O4 Na1 O2 123.16(11) . 2_666
O4 Na1 O1W 78.69(12) . 1_554
O4 Na1 O9 81.85(11) . 2_676
O4 Na1 O9 80.38(11) . 1_444
O4 Na1 H3WA 136.2(11) . .
Ba1 O3W H3WA 117(3) 2_666 .
Ba1 O3W H3WB 123(4) 2_666 .
Na1 O3W Ba1 97.33(10) . 2_666
Na1 O3W H3WA 97(3) . .
Na1 O3W H3WB 120(4) . .
H3WA O3W H3WB 101(5) . .
Na1 O2 Ba1 93.59(9) 2_666 .
C1 O2 Ba1 90.0(2) . .
C1 O2 Na1 133.9(3) . 2_666
C1 O1 Ba1 98.2(2) . .
Ba1 O7 Ba1 118.59(9) . 2_677
N2 O7 Ba1 142.3(2) . 2_677
N2 O7 Ba1 99.1(2) . .
N1 O5 Ba1 143.8(2) . 2_677
Ba1 O8 Ba1 111.44(9) . 2_777
N2 O8 Ba1 98.8(2) . .
N2 O8 Ba1 124.5(2) . 2_777
Ba1 O1W H1WA 87(3) . .
Ba1 O1W H1WB 116(4) . .
Na1 O1W Ba1 120.76(13) 1_556 .
Na1 O1W H1WA 131(3) 1_556 .
Na1 O1W H1WB 91(4) 1_556 .
H1WA O1W H1WB 114(5) . .
Na1 O9 Na1 96.20(10) 1_666 2_676
N2 O9 Na1 119.4(3) . 1_666
N2 O9 Na1 143.6(2) . 2_676
C7 O4 Na1 134.9(3) . .
O7 N2 O8 118.9(3) . .
O9 N2 O7 121.0(3) . .
O9 N2 O8 120.1(3) . .
Ba1 O2W H2WA 127.4 . .
Ba1 O2W H2WB 128.0 . .
H2WA O2W H2WB 104.5 . .
O5 N1 C8 115.6(3) . .
O6 N1 O5 125.2(3) . .
O6 N1 C8 119.2(3) . .
C2 C8 N1 118.1(3) . .
C2 C8 C6 123.1(3) . .
C6 C8 N1 118.8(3) . .
C8 C2 C1 122.6(3) . .
C3 C2 C8 117.6(3) . .
C3 C2 C1 119.7(3) . .
C8 C6 C7 124.1(3) . .
C5 C6 C8 116.2(3) . .
C5 C6 C7 119.7(3) . .
O2 C1 Ba1 66.81(18) . .
O2 C1 C2 118.2(3) . .
O1 C1 Ba1 59.06(17) . .
O1 C1 O2 123.4(3) . .
O1 C1 C2 118.4(3) . .
C2 C1 Ba1 164.8(2) . .
H4WA O4W H4WB 104.5 . .
O3 C7 O4 124.4(4) . .
O3 C7 C6 120.2(3) . .
O4 C7 C6 115.4(3) . .
C2 C3 H3 119.6 . .
C4 C3 C2 120.7(4) . .
C4 C3 H3 119.6 . .
C6 C5 H5 119.1 . .
C4 C5 C6 121.9(3) . .
C4 C5 H5 119.1 . .
C3 C4 H4 119.8 . .
C5 C4 C3 120.4(3) . .
C5 C4 H4 119.8 . .

loop_
_geom_bond_atom_site_label_1
_geom_bond_atom_site_label_2
_geom_bond_distance
_geom_bond_site_symmetry_2
Ba1 Na1 3.9175(15) 2_666
Ba1 O3W 2.790(3) 2_666
Ba1 O2 2.934(2) .
Ba1 O1 2.766(3) .
Ba1 O7 2.951(3) 2_677
Ba1 O7 2.941(3) .
Ba1 O5 2.895(2) 2_677
Ba1 O8 2.944(3) .
Ba1 O8 2.954(3) 2_777
Ba1 O1W 2.816(3) .
Ba1 O2W 2.754(3) .
Ba1 C1 3.192(3) .
Ba1 H1WA 2.92(5) .
Na1 Na1 3.754(3) 2_565
Na1 O3W 2.417(3) .
Na1 O2 2.419(3) 2_666
Na1 O1W 2.373(3) 1_554
Na1 O9 2.478(3) 1_444
Na1 O9 2.565(3) 2_676
Na1 O4 2.354(3) .
Na1 H3WA 2.66(4) .
O3W H3WA 0.84(5) .
O3W H3WB 0.94(7) .
O2 C1 1.256(4) .
O1 C1 1.246(4) .
O7 N2 1.253(4) .
O5 N1 1.234(4) .
O8 N2 1.258(4) .
O1W H1WA 0.91(5) .
O1W H1WB 0.83(2) .
O9 N2 1.227(4) .
O3 C7 1.248(4) .
O6 N1 1.214(4) .
O4 C7 1.256(4) .
O2W H2WA 0.8498 .
O2W H2WB 0.8505 .
N1 C8 1.469(4) .
C8 C2 1.391(5) .
C8 C6 1.405(5) .
C2 C1 1.512(5) .
C2 C3 1.388(5) .
C6 C7 1.499(5) .
C6 C5 1.393(5) .
O4W H4WA 0.8499 .
O4W H4WB 0.8500 .
C3 H3 0.9300 .
C3 C4 1.381(5) .
C5 H5 0.9300 .
C5 C4 1.367(5) .
C4 H4 0.9300 .

loop_
_geom_torsion_atom_site_label_1
_geom_torsion_atom_site_label_2
_geom_torsion_atom_site_label_3
_geom_torsion_atom_site_label_4
_geom_torsion
_geom_torsion_site_symmetry_1
_geom_torsion_site_symmetry_2
_geom_torsion_site_symmetry_3
_geom_torsion_site_symmetry_4
Ba1 O2 C1 O1 17.7(4) . . . .
Ba1 O2 C1 C2 -164.0(3) . . . .
Ba1 O1 C1 O2 -19.0(4) . . . .
Ba1 O1 C1 C2 162.7(3) . . . .
Ba1 O7 N2 O8 0.8(3) . . . .
Ba1 O7 N2 O8 179.7(2) 2_677 . . .
Ba1 O7 N2 O9 -179.7(3) . . . .
Ba1 O7 N2 O9 -0.8(6) 2_677 . . .
Ba1 O5 N1 O6 -16.1(6) 2_677 . . .
Ba1 O5 N1 C8 164.0(3) 2_677 . . .
Ba1 O8 N2 O7 122.9(3) 2_777 . . .
Ba1 O8 N2 O7 -0.8(3) . . . .
Ba1 O8 N2 O9 -56.6(4) 2_777 . . .
Ba1 O8 N2 O9 179.6(3) . . . .
Na1 O2 C1 Ba1 -95.0(3) 2_666 . . .
Na1 O2 C1 O1 -77.3(5) 2_666 . . .
Na1 O2 C1 C2 101.0(4) 2_666 . . .
Na1 O9 N2 O7 166.5(2) 1_666 . . .
Na1 O9 N2 O7 -26.8(6) 2_676 . . .
Na1 O9 N2 O8 152.7(3) 2_676 . . .
Na1 O9 N2 O8 -14.0(4) 1_666 . . .
Na1 O4 C7 O3 132.7(4) . . . .
Na1 O4 C7 C6 -48.6(5) . . . .
O5 N1 C8 C2 -74.6(4) . . . .
O5 N1 C8 C6 104.7(4) . . . .
O6 N1 C8 C2 105.6(4) . . . .
O6 N1 C8 C6 -75.2(4) . . . .
N1 C8 C2 C1 -6.9(5) . . . .
N1 C8 C2 C3 176.6(3) . . . .
N1 C8 C6 C7 0.4(5) . . . .
N1 C8 C6 C5 -177.9(3) . . . .
C8 C2 C1 Ba1 56.7(11) . . . .
C8 C2 C1 O2 162.2(4) . . . .
C8 C2 C1 O1 -19.4(5) . . . .
C8 C2 C3 C4 1.3(6) . . . .
C8 C6 C7 O3 -21.0(6) . . . .
C8 C6 C7 O4 160.3(4) . . . .
C8 C6 C5 C4 1.4(6) . . . .
C2 C8 C6 C7 179.6(4) . . . .
C2 C8 C6 C5 1.4(5) . . . .
C2 C3 C4 C5 1.3(6) . . . .
C6 C8 C2 C1 173.9(3) . . . .
C6 C8 C2 C3 -2.6(6) . . . .
C6 C5 C4 C3 -2.7(6) . . . .
C1 C2 C3 C4 -175.4(3) . . . .
C7 C6 C5 C4 -177.0(4) . . . .
C3 C2 C1 Ba1 -126.8(8) . . . .
C3 C2 C1 O2 -21.3(5) . . . .
C3 C2 C1 O1 157.0(4) . . . .
C5 C6 C7 O3 157.3(4) . . . .
C5 C6 C7 O4 -21.4(5) . . . .
